data_2018989
loop_
_publ_author_name
'Vishnupriya, R.'
'Suresh, J.'
'Sivakumar, S.'
'Kumar, R. Ranjith'

_publ_section_title
;
 N---H&#x00B7;&#x00B7;&#x00B7;O and N---H&#x00B7;&#x00B7;&#x00B7;N
 interactions in three pyran derivatives
;
_journal_coeditor_code OV3028
_journal_issue 6
_journal_name_full 'Acta Crystallographica Section C'
_journal_page_first 642
_journal_page_last 646
_journal_paper_doi 10.1107/S0108270113010676
_journal_volume 69
_journal_year 2013
_chemical_formula_iupac 'C19 H14 Cl N3 O3'
_chemical_formula_moiety 'C19 H14 Cl N3 O3'
_chemical_formula_sum 'C19 H14 Cl N3 O3'
_chemical_formula_weight 367.78
_chemical_name_systematic 4-(4-Chlorophenyl)-6-methylamino-5-nitro-2-phenyl-4<i>H</i>-pyran-3-carbonitrile
_space_group_IT_number 2
_symmetry_cell_setting triclinic
_symmetry_space_group_name_Hall '-P 1'
_symmetry_space_group_name_H-M 'P -1'
_atom_sites_solution_hydrogens geom
_atom_sites_solution_primary direct
_atom_sites_solution_secondary difmap
_audit_creation_method SHELXL97
_cell_angle_alpha 95.8100(10)
_cell_angle_beta 111.7850(10)
_cell_angle_gamma 109.3620(10)
_cell_formula_units_Z 2
_cell_length_a 9.4556(2)
_cell_length_b 9.9562(2)
_cell_length_c 11.1806(3)
_cell_measurement_reflns_used 2000
_cell_measurement_temperature 293(2)
_cell_measurement_theta_max 28
_cell_measurement_theta_min 2
_cell_volume 891.39(4)
_computing_cell_refinement 'SAINT (Bruker, 2004)'
_computing_data_collection 'APEX2 (Bruker, 2004)'
_computing_data_reduction 'SAINT (Bruker, 2004)'
_computing_molecular_graphics 'PLATON (Spek, 2009)'
_computing_publication_material 'SHELXL97 (Sheldrick, 2008)'
_computing_structure_refinement 'SHELXL97 (Sheldrick, 2008)'
_computing_structure_solution 'SHELXS97 (Sheldrick, 2008)'
_diffrn_ambient_temperature 293(2)
_diffrn_detector_area_resol_mean 0
_diffrn_measured_fraction_theta_full 0.994
_diffrn_measured_fraction_theta_max 0.994
_diffrn_measurement_device_type 'Bruker Kappa APEXII area-detector'
_diffrn_measurement_method '\w and \f'
_diffrn_radiation_monochromator graphite
_diffrn_radiation_source 'fine-focus sealed tube'
_diffrn_radiation_type MoK\a
_diffrn_radiation_wavelength 0.71073
_diffrn_reflns_av_R_equivalents 0.0290
_diffrn_reflns_av_sigmaI/netI 0.0226
_diffrn_reflns_limit_h_max 12
_diffrn_reflns_limit_h_min -12
_diffrn_reflns_limit_k_max 13
_diffrn_reflns_limit_k_min -11
_diffrn_reflns_limit_l_max 14
_diffrn_reflns_limit_l_min -14
_diffrn_reflns_number 16021
_diffrn_reflns_theta_full 28.33
_diffrn_reflns_theta_max 28.33
_diffrn_reflns_theta_min 2.03
_diffrn_standards_decay_% 0
_diffrn_standards_interval_count 0
_diffrn_standards_interval_time 0
_diffrn_standards_number 0
_exptl_absorpt_coefficient_mu 0.238
_exptl_absorpt_correction_T_max 0.958
_exptl_absorpt_correction_T_min 0.947
_exptl_absorpt_correction_type multi-scan
_exptl_absorpt_process_details '(SADABS; Sheldrick, 1996)'
_exptl_crystal_colour colourless
_exptl_crystal_density_diffrn 1.370
_exptl_crystal_density_method 'not measured'
_exptl_crystal_description block
_exptl_crystal_F_000 380
_exptl_crystal_size_max 0.23
_exptl_crystal_size_mid 0.21
_exptl_crystal_size_min 0.18
_refine_diff_density_max 0.421
_refine_diff_density_min -0.497
_refine_ls_extinction_method none
_refine_ls_goodness_of_fit_ref 1.051
_refine_ls_hydrogen_treatment constr
_refine_ls_matrix_type full
_refine_ls_number_parameters 236
_refine_ls_number_reflns 4420
_refine_ls_number_restraints 0
_refine_ls_restrained_S_all 1.051
_refine_ls_R_factor_all 0.0563
_refine_ls_R_factor_gt 0.0450
_refine_ls_shift/su_max 0.000
_refine_ls_shift/su_mean 0.000
_refine_ls_structure_factor_coef Fsqd
_refine_ls_weighting_details 'calc w = 1/[\s^2^(Fo^2^)+(0.0624P)^2^+0.2375P] where P=(Fo^2^+2Fc^2^)/3'
_refine_ls_weighting_scheme calc
_refine_ls_wR_factor_gt 0.1208
_refine_ls_wR_factor_ref 0.1299
_reflns_number_gt 3554
_reflns_number_total 4420
_reflns_threshold_expression I>2\s(I)
_cod_data_source_file ov3028.cif
_cod_data_source_block III
_cod_original_cell_volume 891.38(4)
_cod_database_code 2018989
_cod_database_fobs_code 2018989

loop_
_symmetry_equiv_pos_as_xyz
'x, y, z'
'-x, -y, -z'

loop_
_atom_site_type_symbol
_atom_site_label
_atom_site_fract_x
_atom_site_fract_y
_atom_site_fract_z
_atom_site_U_iso_or_equiv
_atom_site_adp_type
_atom_site_calc_flag
_atom_site_refinement_flags
_atom_site_occupancy
_atom_site_symmetry_multiplicity
C C1 0.60184(16) 0.26728(15) 0.49536(13) 0.0348(3) Uani d . 1 1
C C2 0.51351(16) 0.31464(15) 0.39939(13) 0.0334(3) Uani d . 1 1
C C3 0.55526(16) 0.35478(15) 0.28609(13) 0.0335(3) Uani d . 1 1
H H3 0.5667 0.4566 0.2880 0.040 Uiso calc R 1 1
C C4 0.72108(17) 0.35033(16) 0.31183(13) 0.0367(3) Uani d . 1 1
C C5 0.80705(17) 0.30018(16) 0.41388(14) 0.0365(3) Uani d . 1 1
C C6 1.0321(2) 0.2367(2) 0.55371(18) 0.0559(4) Uani d . 1 1
H H6A 1.0262 0.2783 0.6321 0.084 Uiso calc R 1 1
H H6B 1.1464 0.2639 0.5704 0.084 Uiso calc R 1 1
H H6C 0.9770 0.1314 0.5311 0.084 Uiso calc R 1 1
C C11 0.57577(18) 0.23797(16) 0.61391(14) 0.0379(3) Uani d . 1 1
C C12 0.4217(2) 0.14573(19) 0.60158(17) 0.0487(4) Uani d . 1 1
H H12 0.3356 0.0943 0.5176 0.058 Uiso calc R 1 1
C C13 0.3964(2) 0.1306(2) 0.7148(2) 0.0603(5) Uani d . 1 1
H H13 0.2932 0.0691 0.7069 0.072 Uiso calc R 1 1
C C14 0.5241(3) 0.2064(2) 0.83869(19) 0.0598(5) Uani d . 1 1
H H14 0.5060 0.1979 0.9144 0.072 Uiso calc R 1 1
C C15 0.6781(3) 0.2946(2) 0.85164(17) 0.0570(4) Uani d . 1 1
H H15 0.7642 0.3441 0.9360 0.068 Uiso calc R 1 1
C C16 0.7055(2) 0.31027(19) 0.73942(15) 0.0482(4) Uani d . 1 1
H H16 0.8103 0.3689 0.7482 0.058 Uiso calc R 1 1
C C21 0.37636(17) 0.34091(15) 0.40609(14) 0.0376(3) Uani d . 1 1
C C31 0.41364(17) 0.25690(15) 0.15294(13) 0.0344(3) Uani d . 1 1
C C32 0.3707(2) 0.10743(17) 0.12027(16) 0.0496(4) Uani d . 1 1
H H32 0.4324 0.0661 0.1785 0.060 Uiso calc R 1 1
C C33 0.2370(2) 0.01769(18) 0.00190(18) 0.0566(4) Uani d . 1 1
H H33 0.2092 -0.0832 -0.0198 0.068 Uiso calc R 1 1
C C34 0.1464(2) 0.07923(19) -0.08268(15) 0.0493(4) Uani d . 1 1
C C35 0.1868(2) 0.2275(2) -0.05303(17) 0.0578(4) Uani d . 1 1
H H35 0.1246 0.2683 -0.1115 0.069 Uiso calc R 1 1
C C36 0.3213(2) 0.31618(18) 0.06511(16) 0.0503(4) Uani d . 1 1
H H36 0.3498 0.4172 0.0855 0.060 Uiso calc R 1 1
N N1 0.79234(16) 0.41021(16) 0.23030(13) 0.0468(3) Uani d . 1 1
N N2 0.95153(16) 0.29208(16) 0.44394(14) 0.0473(3) Uani d . 1 1
H H2 1.0019 0.3215 0.3954 0.057 Uiso calc R 1 1
N N3 0.26940(16) 0.36726(16) 0.40904(15) 0.0515(3) Uani d . 1 1
O O1 0.74240(12) 0.25073(12) 0.49902(10) 0.0411(2) Uani d . 1 1
O O2 0.92913(17) 0.40985(19) 0.24227(15) 0.0734(4) Uani d . 1 1
O O3 0.71758(16) 0.46488(15) 0.14702(12) 0.0571(3) Uani d . 1 1
Cl Cl1 -0.02116(6) -0.03401(7) -0.23113(5) 0.0798(2) Uani d . 1 1

loop_
_atom_site_aniso_label
_atom_site_aniso_U_11
_atom_site_aniso_U_22
_atom_site_aniso_U_33
_atom_site_aniso_U_12
_atom_site_aniso_U_13
_atom_site_aniso_U_23
C1 0.0313(6) 0.0412(7) 0.0342(6) 0.0127(5) 0.0186(5) 0.0075(5)
C2 0.0295(6) 0.0390(7) 0.0315(6) 0.0117(5) 0.0156(5) 0.0053(5)
C3 0.0328(7) 0.0365(6) 0.0320(6) 0.0130(5) 0.0155(5) 0.0092(5)
C4 0.0335(7) 0.0458(7) 0.0344(7) 0.0141(6) 0.0193(6) 0.0122(6)
C5 0.0325(7) 0.0448(7) 0.0357(7) 0.0140(6) 0.0197(6) 0.0091(5)
C6 0.0442(9) 0.0810(12) 0.0539(10) 0.0348(9) 0.0220(8) 0.0264(9)
C11 0.0408(7) 0.0453(7) 0.0368(7) 0.0192(6) 0.0236(6) 0.0140(6)
C12 0.0420(8) 0.0597(9) 0.0482(9) 0.0167(7) 0.0249(7) 0.0206(7)
C13 0.0570(11) 0.0772(12) 0.0691(12) 0.0277(9) 0.0449(10) 0.0372(10)
C14 0.0830(13) 0.0758(12) 0.0540(10) 0.0426(11) 0.0502(10) 0.0327(9)
C15 0.0716(12) 0.0654(11) 0.0371(8) 0.0276(9) 0.0262(8) 0.0140(7)
C16 0.0467(9) 0.0567(9) 0.0393(8) 0.0149(7) 0.0216(7) 0.0127(7)
C21 0.0313(7) 0.0412(7) 0.0357(7) 0.0103(6) 0.0147(6) 0.0038(5)
C31 0.0337(7) 0.0398(7) 0.0312(6) 0.0143(5) 0.0159(5) 0.0093(5)
C32 0.0551(10) 0.0424(8) 0.0435(8) 0.0201(7) 0.0125(7) 0.0115(6)
C33 0.0644(11) 0.0392(8) 0.0492(9) 0.0101(7) 0.0182(8) 0.0037(7)
C34 0.0392(8) 0.0580(9) 0.0336(7) 0.0041(7) 0.0134(6) 0.0035(6)
C35 0.0524(10) 0.0662(11) 0.0425(9) 0.0241(9) 0.0067(7) 0.0159(8)
C36 0.0538(9) 0.0444(8) 0.0442(8) 0.0214(7) 0.0108(7) 0.0110(7)
N1 0.0413(7) 0.0606(8) 0.0431(7) 0.0163(6) 0.0250(6) 0.0195(6)
N2 0.0376(7) 0.0713(9) 0.0474(7) 0.0276(6) 0.0257(6) 0.0233(6)
N3 0.0364(7) 0.0568(8) 0.0603(9) 0.0170(6) 0.0240(6) 0.0056(7)
O1 0.0383(5) 0.0597(6) 0.0409(5) 0.0260(5) 0.0251(4) 0.0225(5)
O2 0.0541(8) 0.1213(12) 0.0796(9) 0.0429(8) 0.0502(7) 0.0555(9)
O3 0.0575(7) 0.0733(8) 0.0500(7) 0.0252(6) 0.0293(6) 0.0334(6)
Cl1 0.0573(3) 0.0891(4) 0.0450(3) -0.0041(3) 0.0077(2) -0.0054(2)

loop_
_atom_type_symbol
_atom_type_description
_atom_type_scat_dispersion_real
_atom_type_scat_dispersion_imag
_atom_type_scat_source
C C 0.0033 0.0016 'International Tables Vol C Tables 4.2.6.8 and 6.1.1.4'
H H 0.0000 0.0000 'International Tables Vol C Tables 4.2.6.8 and 6.1.1.4'
N N 0.0061 0.0033 'International Tables Vol C Tables 4.2.6.8 and 6.1.1.4'
O O 0.0106 0.0060 'International Tables Vol C Tables 4.2.6.8 and 6.1.1.4'
Cl Cl 0.1484 0.1585 'International Tables Vol C Tables 4.2.6.8 and 6.1.1.4'

loop_
_geom_angle_atom_site_label_1
_geom_angle_atom_site_label_2
_geom_angle_atom_site_label_3
_geom_angle
C2 C1 O1 121.66(11)
C2 C1 C11 126.91(12)
O1 C1 C11 111.24(11)
C1 C2 C21 119.33(12)
C1 C2 C3 124.34(12)
C21 C2 C3 116.16(12)
C4 C3 C2 108.26(11)
C4 C3 C31 115.00(11)
C2 C3 C31 110.22(11)
C4 C3 H3 107.7
C2 C3 H3 107.7
C31 C3 H3 107.7
C5 C4 N1 120.09(12)
C5 C4 C3 124.17(11)
N1 C4 C3 115.62(12)
N2 C5 O1 111.38(12)
N2 C5 C4 128.48(12)
O1 C5 C4 120.14(12)
N2 C6 H6A 109.5
N2 C6 H6B 109.5
H6A C6 H6B 109.5
N2 C6 H6C 109.5
H6A C6 H6C 109.5
H6B C6 H6C 109.5
C12 C11 C16 119.89(13)
C12 C11 C1 120.94(14)
C16 C11 C1 119.08(13)
C13 C12 C11 119.76(16)
C13 C12 H12 120.1
C11 C12 H12 120.1
C14 C13 C12 119.97(16)
C14 C13 H13 120.0
C12 C13 H13 120.0
C15 C14 C13 120.53(15)
C15 C14 H14 119.7
C13 C14 H14 119.7
C14 C15 C16 120.18(17)
C14 C15 H15 119.9
C16 C15 H15 119.9
C15 C16 C11 119.61(16)
C15 C16 H16 120.2
C11 C16 H16 120.2
N3 C21 C2 176.80(16)
C32 C31 C36 118.67(14)
C32 C31 C3 121.01(13)
C36 C31 C3 120.26(13)
C31 C32 C33 120.92(15)
C31 C32 H32 119.5
C33 C32 H32 119.5
C34 C33 C32 119.17(15)
C34 C33 H33 120.4
C32 C33 H33 120.4
C33 C34 C35 121.14(15)
C33 C34 Cl1 118.93(13)
C35 C34 Cl1 119.93(14)
C34 C35 C36 119.16(16)
C34 C35 H35 120.4
C36 C35 H35 120.4
C31 C36 C35 120.94(15)
C31 C36 H36 119.5
C35 C36 H36 119.5
O3 N1 O2 121.14(12)
O3 N1 C4 118.22(13)
O2 N1 C4 120.64(13)
C5 N2 C6 124.45(13)
C5 N2 H2 117.8
C6 N2 H2 117.8
C5 O1 C1 120.48(11)

loop_
_geom_bond_atom_site_label_1
_geom_bond_atom_site_label_2
_geom_bond_distance
C1 C2 1.3303(19)
C1 O1 1.3789(16)
C1 C11 1.4751(18)
C2 C21 1.4314(18)
C2 C3 1.5130(17)
C3 C4 1.5023(18)
C3 C31 1.5232(18)
C3 H3 0.9800
C4 C5 1.381(2)
C4 N1 1.3928(17)
C5 N2 1.3129(18)
C5 O1 1.3599(16)
C6 N2 1.453(2)
C6 H6A 0.9600
C6 H6B 0.9600
C6 H6C 0.9600
C11 C12 1.387(2)
C11 C16 1.387(2)
C12 C13 1.386(2)
C12 H12 0.9300
C13 C14 1.375(3)
C13 H13 0.9300
C14 C15 1.371(3)
C14 H14 0.9300
C15 C16 1.386(2)
C15 H15 0.9300
C16 H16 0.9300
C21 N3 1.1366(18)
C31 C32 1.376(2)
C31 C36 1.378(2)
C32 C33 1.385(2)
C32 H32 0.9300
C33 C34 1.367(3)
C33 H33 0.9300
C34 C35 1.367(3)
C34 Cl1 1.7382(16)
C35 C36 1.383(2)
C35 H35 0.9300
C36 H36 0.9300
N1 O3 1.2378(17)
N1 O2 1.2512(17)
N2 H2 0.8600

loop_
_geom_hbond_atom_site_label_D
_geom_hbond_atom_site_label_H
_geom_hbond_atom_site_label_A
_geom_hbond_site_symmetry_A
_geom_hbond_distance_DH
_geom_hbond_distance_HA
_geom_hbond_distance_DA
_geom_hbond_angle_DHA
N2 H2 O2 . 0.86 2.00 2.6171(18) 128
N2 H2 N3 1_655 0.86 2.36 3.0305(18) 135
C6 H6B N3 1_655 0.96 2.61 3.244(2) 124

loop_
_geom_torsion_atom_site_label_1
_geom_torsion_atom_site_label_2
_geom_torsion_atom_site_label_3
_geom_torsion_atom_site_label_4
_geom_torsion
O1 C1 C2 C21 -175.10(12)
C11 C1 C2 C21 -0.5(2)
O1 C1 C2 C3 0.0(2)
C11 C1 C2 C3 174.66(13)
C1 C2 C3 C4 -7.15(18)
C21 C2 C3 C4 168.13(11)
C1 C2 C3 C31 119.42(14)
C21 C2 C3 C31 -65.31(15)
C2 C3 C4 C5 7.13(19)
C31 C3 C4 C5 -116.61(15)
C2 C3 C4 N1 -168.74(12)
C31 C3 C4 N1 67.53(16)
N1 C4 C5 N2 -4.4(2)
C3 C4 C5 N2 179.95(14)
N1 C4 C5 O1 175.64(13)
C3 C4 C5 O1 -0.1(2)
C2 C1 C11 C12 53.2(2)
O1 C1 C11 C12 -131.75(15)
C2 C1 C11 C16 -123.41(17)
O1 C1 C11 C16 51.69(18)
C16 C11 C12 C13 2.4(2)
C1 C11 C12 C13 -174.14(15)
C11 C12 C13 C14 -0.2(3)
C12 C13 C14 C15 -1.6(3)
C13 C14 C15 C16 1.2(3)
C14 C15 C16 C11 1.0(3)
C12 C11 C16 C15 -2.8(2)
C1 C11 C16 C15 173.82(15)
C4 C3 C31 C32 58.45(18)
C2 C3 C31 C32 -64.24(17)
C4 C3 C31 C36 -124.33(15)
C2 C3 C31 C36 112.97(15)
C36 C31 C32 C33 -0.3(2)
C3 C31 C32 C33 176.95(15)
C31 C32 C33 C34 -0.4(3)
C32 C33 C34 C35 0.8(3)
C32 C33 C34 Cl1 179.96(14)
C33 C34 C35 C36 -0.3(3)
Cl1 C34 C35 C36 -179.52(14)
C32 C31 C36 C35 0.7(2)
C3 C31 C36 C35 -176.53(15)
C34 C35 C36 C31 -0.4(3)
C5 C4 N1 O3 -174.20(14)
C3 C4 N1 O3 1.8(2)
C5 C4 N1 O2 5.1(2)
C3 C4 N1 O2 -178.89(15)
O1 C5 N2 C6 0.3(2)
C4 C5 N2 C6 -179.72(16)
N2 C5 O1 C1 171.71(13)
C4 C5 O1 C1 -8.3(2)
C2 C1 O1 C5 8.4(2)
C11 C1 O1 C5 -166.99(12)
